data_2011021
loop_
_publ_author_name
'F\"arnb\"ack, Magnus'
'Eriksson, Lars'
'Widmalm, G\"oran'

_publ_section_title
;
 Octa-<i>O</i>-acetyl-\b,\b-thiotrehalose
;
_journal_issue 6
_journal_name_full 'Acta Crystallographica Section C'
_journal_page_first 700
_journal_page_last 701
_journal_paper_doi 10.1107/S0108270100003681
_journal_volume 56
_journal_year 2000
_chemical_formula_sum 'C28 H38 O18 S'
_chemical_formula_weight 694.64
_chemical_name_systematic
;
Octa-O-acetyl \b,\b-thio-Trehalose
;
_space_group_IT_number 4
_symmetry_cell_setting monoclinic
_symmetry_space_group_name_Hall 'P 2yb'
_symmetry_space_group_name_H-M 'P 1 21 1'
_audit_creation_method SHELXL-97
_cell_angle_alpha 90.00
_cell_angle_beta 101.27(4)
_cell_angle_gamma 90.00
_cell_formula_units_Z 2
_cell_length_a 14.463(4)
_cell_length_b 5.805(2)
_cell_length_c 20.927(7)
_cell_measurement_reflns_used 1068
_cell_measurement_temperature 293(2)
_cell_measurement_theta_max 25.86
_cell_measurement_theta_min 1.98
_cell_volume 1723.1(10)
_computing_cell_refinement 'Cell (Stoe & Cie, 1997)'
_computing_data_collection 'Expose (Stoe & Cie, 1997)'
_computing_data_reduction 'Integrate (Stoe & Cie, 1997)'
_computing_molecular_graphics 'DIAMOND (Bergerhoff, 1996)'
_computing_publication_material 'PLATON98 (Spek, 1998)'
_computing_structure_refinement 'SHELXL97 (Sheldrick, 1997)'
_computing_structure_solution 'SHELXS97 (Sheldrick, 1990)'
_diffrn_ambient_temperature 293(2)
_diffrn_detector_area_resol_mean 6.0
_diffrn_measured_fraction_theta_full .985
_diffrn_measured_fraction_theta_max .985
_diffrn_measurement_device_type 'STOE IPDS'
_diffrn_measurement_method 'area detector'
_diffrn_radiation_monochromator graphite
_diffrn_radiation_source 'fine-focus sealed tube'
_diffrn_radiation_type MoK\a
_diffrn_radiation_wavelength .71073
_diffrn_reflns_av_R_equivalents .1034
_diffrn_reflns_av_sigmaI/netI .1803
_diffrn_reflns_limit_h_max 17
_diffrn_reflns_limit_h_min -17
_diffrn_reflns_limit_k_max 6
_diffrn_reflns_limit_k_min -7
_diffrn_reflns_limit_l_max 25
_diffrn_reflns_limit_l_min -25
_diffrn_reflns_number 13406
_diffrn_reflns_theta_full 25.86
_diffrn_reflns_theta_max 25.86
_diffrn_reflns_theta_min 1.98
_exptl_absorpt_coefficient_mu .170
_exptl_absorpt_correction_type none
_exptl_crystal_colour colourless
_exptl_crystal_density_diffrn 1.339
_exptl_crystal_density_method 'not measured'
_exptl_crystal_description prism
_exptl_crystal_F_000 732
_exptl_crystal_size_max .20
_exptl_crystal_size_mid .05
_exptl_crystal_size_min .05
_refine_diff_density_max .810
_refine_diff_density_min -1.340
_refine_ls_abs_structure_details 'Flack H D (1983), Acta Cryst. A39, 876-881'
_refine_ls_abs_structure_Flack -.02(18)
_refine_ls_extinction_coef .0095(8)
_refine_ls_extinction_method SHELXL
_refine_ls_goodness_of_fit_ref 1.321
_refine_ls_hydrogen_treatment constr
_refine_ls_matrix_type full
_refine_ls_number_parameters 425
_refine_ls_number_reflns 6524
_refine_ls_number_restraints 116
_refine_ls_restrained_S_all 1.316
_refine_ls_R_factor_all .2942
_refine_ls_R_factor_gt .0551
_refine_ls_shift/su_max .001
_refine_ls_shift/su_mean .000
_refine_ls_structure_factor_coef Fsqd
_refine_ls_weighting_details 'calc w = 1/[\s^2^(Fo^2^)]'
_refine_ls_weighting_scheme calc
_refine_ls_wR_factor_ref .1235
_reflns_number_gt 2091
_reflns_number_total 6524
_reflns_threshold_expression I>2\s(I)
_cod_data_source_file os1094.cif
_cod_data_source_block I
_cod_original_cell_volume 1723.0(10)
_cod_original_sg_symbol_H-M 'P 21'
_cod_database_code 2011021

loop_
_symmetry_equiv_pos_as_xyz
'x, y, z'
'-x, y+1/2, -z'

loop_
_atom_site_label
_atom_site_fract_x
_atom_site_fract_y
_atom_site_fract_z
_atom_site_U_iso_or_equiv
_atom_site_adp_type
_atom_site_calc_flag
_atom_site_refinement_flags
_atom_site_occupancy
_atom_site_disorder_assembly
_atom_site_disorder_group
_atom_site_type_symbol
S .53792(12) .4249(4) .68600(10) .0639(7) Uani d U 1 . . S
C1 .6308(4) .2266(15) .6828(3) .055(2) Uani d U 1 . . C
H1 .6045 .0764 .6674 .066 Uiso calc R 1 . . H
C2 .6983(4) .3110(15) .6394(3) .053(2) Uani d U 1 . . C
H2 .7252 .4613 .6541 .064 Uiso calc R 1 . . H
O2 .6499(3) .3200(10) .5710(2) .0550(14) Uani d U 1 . . O
C21 .6223(5) .542(2) .5472(4) .061(2) Uani d U 1 . . C
O21 .6331(4) .7011(12) .5815(3) .083(2) Uani d U 1 . . O
C22 .5764(5) .5254(19) .4769(3) .086(3) Uani d U 1 . . C
H21 .5786 .3688 .4625 .129 Uiso calc R 1 . . H
H22 .6092 .6227 .4517 .129 Uiso calc R 1 . . H
H23 .5119 .5742 .4715 .129 Uiso calc R 1 . . H
C3 .7766(4) .1301(14) .6394(3) .053(2) Uani d U 1 . . C
H3 .7520 -.0059 .6139 .063 Uiso calc R 1 . . H
O3 .8468(3) .2486(9) .6102(2) .0572(14) Uani d U 1 . . O
C31 .8995(6) .118(2) .5751(5) .075(3) Uani d U 1 . . C
O31 .8904(4) -.0818(16) .5661(3) .096(2) Uani d U 1 . . O
C32 .9683(5) .279(2) .5518(4) .120(4) Uani d U 1 . . C
H31 .9574 .4341 .5646 .180 Uiso calc R 1 . . H
H32 .9595 .2712 .5052 .180 Uiso calc R 1 . . H
H33 1.0316 .2345 .5708 .180 Uiso calc R 1 . . H
C4 .8234(4) .0629(15) .7093(3) .053(2) Uani d U 1 . . C
H4 .8670 .1840 .7291 .063 Uiso calc R 1 . . H
O4 .8731(3) -.1557(9) .7093(2) .0605(16) Uani d U 1 . . O
C41 .9717(5) -.1506(19) .7223(5) .076(3) Uani d U 1 . . C
O41 1.0126(3) .0264(13) .7275(4) .105(2) Uani d U 1 . . O
C42 1.0083(5) -.3871(16) .7228(4) .085(3) Uani d U 1 . . C
H41 .9568 -.4942 .7170 .128 Uiso calc R 1 . . H
H42 1.0499 -.4164 .7637 .128 Uiso calc R 1 . . H
H43 1.0422 -.4051 .6880 .128 Uiso calc R 1 . . H
C5 .7494(4) .0126(15) .7526(3) .056(2) Uani d U 1 . . C
H5 .7137 -.1257 .7361 .067 Uiso calc R 1 . . H
C6 .7913(5) -.0212(17) .8230(3) .070(3) Uani d U 1 . . C
H6A .7420 -.0305 .8484 .084 Uiso calc R 1 . . H
H6B .8280 -.1621 .8293 .084 Uiso calc R 1 . . H
O6 .8525(3) .1815(11) .8432(2) .0716(17) Uani d U 1 . . O
C61 .8970(7) .191(3) .9078(5) .093(3) Uani d U 1 . . C
O61 .8818(6) .0370(19) .9434(3) .160(4) Uani d U 1 . . O
C62 .9567(5) .394(2) .9218(4) .108(4) Uani d U 1 . . C
H61 .9549 .4802 .8824 .162 Uiso calc R 1 . . H
H62 1.0203 .3475 .9390 .162 Uiso calc R 1 . . H
H63 .9341 .4888 .9531 .162 Uiso calc R 1 . . H
O5 .6860(3) .2049(10) .7472(2) .0569(15) Uani d U 1 . . O
C1' .4740(4) .2558(16) .7339(3) .058(2) Uani d U 1 . . C
H1' .5078 .1113 .7464 .070 Uiso calc R 1 . . H
C2' .4616(4) .3865(15) .7951(3) .056(2) Uani d U 1 . . C
H2' .4400 .5444 .7845 .067 Uiso calc R 1 . . H
O2' .5507(3) .3852(10) .8402(2) .0622(15) Uani d U 1 . . O
C21' .5953(6) .590(2) .8574(4) .066(3) Uani d U 1 . . C
O21' .5645(4) .7743(12) .8374(3) .087(2) Uani d U 1 . . O
C22' .6854(4) .5497(18) .9038(4) .082(3) Uani d U 1 . . C
H21' .6930 .3879 .9127 .123 Uiso calc R 1 . . H
H22' .6847 .6312 .9436 .123 Uiso calc R 1 . . H
H23' .7369 .6041 .8851 .123 Uiso calc R 1 . . H
C3' .3934(4) .2574(14) .8317(4) .055(2) Uani d U 1 . . C
H3' .4241 .1194 .8531 .066 Uiso calc R 1 . . H
O3' .3752(3) .4253(10) .8816(3) .0650(14) Uani d U 1 . . O
C31' .3818(6) .354(2) .9449(5) .077(3) Uani d U 1 . . C
O31' .3996(5) .1564(14) .9602(3) .113(3) Uani d U 1 . . O
C32' .3624(6) .546(2) .9868(4) .101(3) Uani d U 1 . . C
H31' .3522 .6848 .9616 .152 Uiso calc R 1 . . H
H32' .4152 .5661 1.0221 .152 Uiso calc R 1 . . H
H33' .3071 .5112 1.0040 .152 Uiso calc R 1 . . H
C4' .3017(4) .1933(16) .7878(4) .061(2) Uani d U 1 . . C
H4' .2628 .3293 .7739 .073 Uiso calc R 1 . . H
O4' .2525(3) .0275(10) .8212(2) .0700(17) Uani d U 1 . . O
C41' .1832(6) .111(2) .8524(5) .078(3) Uani d U 1 . . C
O41' .1598(4) .3051(14) .8488(4) .096(2) Uani d U 1 . . O
C42' .1448(5) -.0890(19) .8855(4) .105(4) Uani d U 1 . . C
H41' .1786 -.2267 .8790 .158 Uiso calc R 1 . . H
H42' .0791 -.1092 .8671 .158 Uiso calc R 1 . . H
H43' .1524 -.0583 .9313 .158 Uiso calc R 1 . . H
C5' .3267(4) .0615(16) .7287(3) .062(2) Uani d U 1 . . C
H5' .3625 -.0775 .7443 .074 Uiso calc R 1 . . H
C6' .2385(5) -.007(2) .6775(4) .099(4) Uani d U 1 . . C
H6A' .1949 -.0926 .6982 .119 Uiso calc R 1 . . H
H6B' .2066 .1304 .6579 .119 Uiso calc R 1 . . H
O6' .2673(5) -.1426(18) .6295(4) .143(4) Uani d U 1 . . O
C61' .2379(8) -.333(3) .6172(7) .114(4) Uani d U 1 . . C
O61' .1890(8) -.415(2) .6486(8) .304(9) Uani d U 1 . . O
C62' .2739(5) -.4741(18) .5692(4) .095(3) Uani d U 1 . . C
H61' .2438 -.6222 .5659 .143 Uiso calc R 1 . . H
H62' .3408 -.4934 .5829 .143 Uiso calc R 1 . . H
H63' .2607 -.3990 .5276 .143 Uiso calc R 1 . . H
O5' .3831(3) .2069(11) .6965(2) .0666(16) Uani d U 1 . . O

loop_
_atom_site_aniso_label
_atom_site_aniso_U_11
_atom_site_aniso_U_22
_atom_site_aniso_U_33
_atom_site_aniso_U_12
_atom_site_aniso_U_13
_atom_site_aniso_U_23
S .0488(10) .0704(18) .0754(15) .0045(11) .0194(10) .0039(14)
C1 .039(3) .073(7) .054(4) .003(4) .012(3) .002(5)
C2 .036(3) .068(6) .055(4) .000(3) .009(3) .001(4)
O2 .058(3) .060(4) .044(3) -.009(3) .006(2) .001(3)
C21 .045(4) .065(7) .075(6) .003(5) .015(4) .007(5)
O21 .077(4) .058(5) .106(5) -.003(4) -.003(3) -.003(4)
C22 .079(5) .113(9) .060(5) .019(6) .001(4) .013(5)
C3 .044(4) .060(6) .059(4) -.006(3) .024(3) .004(4)
O3 .049(3) .067(4) .059(3) -.007(3) .021(2) -.002(3)
C31 .056(5) .098(8) .078(7) -.001(6) .033(5) -.016(7)
O31 .096(4) .099(6) .102(5) .009(5) .042(4) -.015(6)
C32 .102(6) .158(10) .123(8) -.053(7) .078(6) -.039(8)
C4 .047(4) .049(6) .066(5) .003(4) .020(3) .003(4)
O4 .039(2) .063(5) .079(4) .008(2) .011(2) -.002(3)
C41 .044(4) .081(7) .100(7) .011(4) .008(5) -.003(7)
O41 .055(4) .069(5) .184(7) -.006(3) .008(4) -.012(5)
C42 .054(5) .067(6) .135(8) .021(4) .023(5) .006(7)
C5 .050(4) .067(7) .055(4) .003(4) .018(3) .004(4)
C6 .063(5) .094(8) .050(4) -.005(5) .004(4) .009(5)
O6 .066(3) .095(5) .052(3) .001(3) .005(3) .002(3)
C61 .078(6) .138(11) .057(6) .008(6) .003(5) -.011(6)
O61 .183(7) .180(10) .087(6) -.028(7) -.046(5) .051(6)
C62 .086(6) .138(10) .094(7) -.002(6) .001(5) -.040(7)
O5 .044(3) .074(5) .052(3) .010(3) .008(2) .006(3)
C1' .034(3) .078(7) .062(4) -.012(4) .007(3) .000(5)
C2' .040(3) .059(7) .069(5) -.008(4) .012(3) .010(4)
O2' .052(3) .067(5) .065(3) -.004(3) .007(2) -.003(3)
C21' .060(5) .072(7) .068(6) -.003(5) .019(4) -.014(6)
O21' .078(4) .069(5) .106(5) -.008(4) .001(3) -.004(4)
C22' .063(4) .096(8) .084(6) -.008(5) .008(4) -.007(6)
C3' .059(4) .036(6) .074(5) .002(4) .021(4) -.003(4)
O3' .065(3) .056(4) .077(3) .003(3) .022(3) -.006(3)
C31' .083(6) .080(8) .074(6) -.006(6) .030(5) -.001(6)
O31' .176(6) .084(6) .093(5) .025(5) .059(5) .016(4)
C32' .133(7) .101(9) .077(6) .014(7) .039(5) -.020(6)
C4' .053(4) .053(6) .080(5) -.009(4) .021(4) -.005(4)
O4' .059(3) .065(4) .094(4) .002(3) .035(3) .009(4)
C41' .059(5) .096(8) .087(7) .006(6) .029(5) .004(7)
O41' .076(4) .097(6) .125(6) .011(4) .047(4) .001(5)
C42' .077(5) .130(9) .120(8) .002(6) .046(5) .058(8)
C5' .057(4) .063(7) .069(5) -.016(4) .021(4) -.005(4)
C6' .054(4) .142(11) .105(7) -.038(5) .021(4) -.048(7)
O6' .141(6) .169(9) .138(6) -.081(6) .073(5) -.094(6)
C61' .084(7) .104(10) .170(12) .002(7) .063(7) -.026(8)
O61' .326(12) .147(10) .55(2) -.062(9) .349(15) -.085(12)
C62' .119(7) .083(9) .080(6) -.016(6) .012(5) -.007(6)
O5' .040(2) .088(5) .073(3) -.016(3) .013(2) .008(3)

loop_
_atom_type_symbol
_atom_type_description
_atom_type_scat_dispersion_real
_atom_type_scat_dispersion_imag
_atom_type_scat_source
C C .0033 .0016 'International Tables Vol C Tables 4.2.6.8 and 6.1.1.4'
H H .0000 .0000 'International Tables Vol C Tables 4.2.6.8 and 6.1.1.4'
O O .0106 .0060 'International Tables Vol C Tables 4.2.6.8 and 6.1.1.4'
S S .1246 .1234 'International Tables Vol C Tables 4.2.6.8 and 6.1.1.4'

loop_
_geom_angle_atom_site_label_1
_geom_angle_atom_site_label_2
_geom_angle_atom_site_label_3
_geom_angle
_geom_angle_publ_flag
C1 S C1' 98.2(4) yes
H1' C1' C1 68.8 yes
H1 C1 C1' 83.30 yes
O5 C1 C2 106.4(5) ?
O5 C1 S 107.9(5) ?
C2 C1 S 112.8(6) ?
O5 C1 H1 109.9 ?
C2 C1 H1 109.9 ?
S C1 H1 109.9 ?
O2 C2 C1 110.6(5) ?
O2 C2 C3 103.5(6) ?
C1 C2 C3 109.5(6) ?
O2 C2 H2 111.0 ?
C1 C2 H2 111.0 ?
C3 C2 H2 111.0 ?
C21 O2 C2 115.2(6) ?
O21 C21 O2 120.9(9) ?
O21 C21 C22 129.7(11) ?
O2 C21 C22 109.4(9) ?
C21 C22 H21 109.5 ?
C21 C22 H22 109.5 ?
H21 C22 H22 109.5 ?
C21 C22 H23 109.5 ?
H21 C22 H23 109.5 ?
H22 C22 H23 109.5 ?
O3 C3 C4 107.8(5) ?
O3 C3 C2 104.5(6) ?
C4 C3 C2 111.0(6) ?
O3 C3 H3 111.1 ?
C4 C3 H3 111.1 ?
C2 C3 H3 111.1 ?
C31 O3 C3 117.8(7) ?
O31 C31 O3 124.6(8) ?
O31 C31 C32 128.0(9) ?
O3 C31 C32 107.4(9) ?
C31 C32 H31 109.5 ?
C31 C32 H32 109.5 ?
H31 C32 H32 109.5 ?
C31 C32 H33 109.5 ?
H31 C32 H33 109.5 ?
H32 C32 H33 109.5 ?
O4 C4 C3 110.2(6) ?
O4 C4 C5 103.4(6) ?
C3 C4 C5 112.1(5) ?
O4 C4 H4 110.3 ?
C3 C4 H4 110.3 ?
C5 C4 H4 110.3 ?
C41 O4 C4 117.7(6) ?
O41 C41 O4 120.7(8) ?
O41 C41 C42 129.7(7) ?
O4 C41 C42 109.5(8) ?
C41 C42 H41 109.5 ?
C41 C42 H42 109.5 ?
H41 C42 H42 109.5 ?
C41 C42 H43 109.5 ?
H41 C42 H43 109.5 ?
H42 C42 H43 109.5 ?
O5 C5 C6 108.0(6) ?
O5 C5 C4 108.0(6) ?
C6 C5 C4 114.0(5) ?
O5 C5 H5 108.9 ?
C6 C5 H5 108.9 ?
C4 C5 H5 108.9 ?
O6 C6 C5 106.3(7) ?
O6 C6 H6A 110.5 ?
C5 C6 H6A 110.5 ?
O6 C6 H6B 110.5 ?
C5 C6 H6B 110.5 ?
H6A C6 H6B 108.7 ?
C61 O6 C6 116.6(8) ?
O61 C61 O6 117.9(11) ?
O61 C61 C62 130.2(10) ?
O6 C61 C62 111.9(10) ?
C61 C62 H61 109.5 ?
C61 C62 H62 109.5 ?
H61 C62 H62 109.5 ?
C61 C62 H63 109.5 ?
H61 C62 H63 109.5 ?
H62 C62 H63 109.5 ?
C1 O5 C5 111.9(6) ?
O5' C1' C2' 108.2(5) ?
O5' C1' S 109.0(4) ?
C2' C1' S 110.9(6) ?
O5' C1' H1' 109.6 ?
C2' C1' H1' 109.6 ?
S C1' H1' 109.6 ?
O2' C2' C1' 108.1(5) ?
O2' C2' C3' 104.3(5) ?
C1' C2' C3' 111.3(6) ?
O2' C2' H2' 111.0 ?
C1' C2' H2' 111.0 ?
C3' C2' H2' 111.0 ?
C21' O2' C2' 118.9(7) ?
O21' C21' O2' 123.9(9) ?
O21' C21' C22' 126.0(10) ?
O2' C21' C22' 110.1(9) ?
C21' C22' H21' 109.5 ?
C21' C22' H22' 109.5 ?
H21' C22' H22' 109.5 ?
C21' C22' H23' 109.5 ?
H21' C22' H23' 109.5 ?
H22' C22' H23' 109.5 ?
O3' C3' C4' 109.6(5) ?
O3' C3' C2' 104.2(6) ?
C4' C3' C2' 112.7(6) ?
O3' C3' H3' 110.1 ?
C4' C3' H3' 110.1 ?
C2' C3' H3' 110.1 ?
C31' O3' C3' 119.3(7) ?
O31' C31' O3' 121.0(10) ?
O31' C31' C32' 128.0(11) ?
O3' C31' C32' 111.0(10) ?
C31' C32' H31' 109.5 ?
C31' C32' H32' 109.5 ?
H31' C32' H32' 109.5 ?
C31' C32' H33' 109.5 ?
H31' C32' H33' 109.5 ?
H32' C32' H33' 109.5 ?
O4' C4' C3' 109.0(6) ?
O4' C4' C5' 105.6(7) ?
C3' C4' C5' 107.1(5) ?
O4' C4' H4' 111.7 ?
C3' C4' H4' 111.7 ?
C5' C4' H4' 111.7 ?
C41' O4' C4' 117.5(7) ?
O41' C41' O4' 122.1(10) ?
O41' C41' C42' 129.8(9) ?
O4' C41' C42' 108.1(9) ?
C41' C42' H41' 109.5 ?
C41' C42' H42' 109.5 ?
H41' C42' H42' 109.5 ?
C41' C42' H43' 109.5 ?
H41' C42' H43' 109.5 ?
H42' C42' H43' 109.5 ?
O5' C5' C6' 107.1(6) ?
O5' C5' C4' 109.1(7) ?
C6' C5' C4' 112.8(6) ?
O5' C5' H5' 109.3 ?
C6' C5' H5' 109.3 ?
C4' C5' H5' 109.3 ?
O6' C6' C5' 108.6(7) ?
O6' C6' H6A' 110.0 ?
C5' C6' H6A' 110.0 ?
O6' C6' H6B' 110.0 ?
C5' C6' H6B' 110.0 ?
H6A' C6' H6B' 108.4 ?
C61' O6' C6' 122.1(10) ?
O61' C61' O6' 119.5(14) ?
O61' C61' C62' 119.6(14) ?
O6' C61' C62' 120.3(12) ?
C61' C62' H61' 109.5 ?
C61' C62' H62' 109.5 ?
H61' C62' H62' 109.5 ?
C61' C62' H63' 109.5 ?
H61' C62' H63' 109.5 ?
H62' C62' H63' 109.5 ?
C1' O5' C5' 114.2(5) ?

loop_
_geom_bond_atom_site_label_1
_geom_bond_atom_site_label_2
_geom_bond_site_symmetry_2
_geom_bond_distance
_geom_bond_publ_flag
S C1 . 1.780(7) yes
S C1' . 1.784(7) yes
C1 C1' . 2.694(8) yes
C1 O5 . 1.432(7) ?
C1 C2 . 1.537(8) ?
C1 H1 . .9800 ?
C2 O2 . 1.467(7) ?
C2 C3 . 1.545(9) ?
C2 H2 . .9800 ?
O2 C21 . 1.408(11) ?
C21 O21 . 1.164(10) ?
C21 C22 . 1.492(10) ?
C22 H21 . .9600 ?
C22 H22 . .9600 ?
C22 H23 . .9600 ?
C3 O3 . 1.457(7) ?
C3 C4 . 1.537(9) ?
C3 H3 . .9800 ?
O3 C31 . 1.382(10) ?
C31 O31 . 1.180(10) ?
C31 C32 . 1.513(12) ?
C32 H31 . .9600 ?
C32 H32 . .9600 ?
C32 H33 . .9600 ?
C4 O4 . 1.459(9) ?
C4 C5 . 1.558(8) ?
C4 H4 . .9800 ?
O4 C41 . 1.399(8) ?
C41 O41 . 1.180(10) ?
C41 C42 . 1.471(12) ?
C42 H41 . .9600 ?
C42 H42 . .9600 ?
C42 H43 . .9600 ?
C5 O5 . 1.435(8) ?
C5 C6 . 1.493(8) ?
C5 H5 . .9800 ?
C6 O6 . 1.483(9) ?
C6 H6A . .9700 ?
C6 H6B . .9700 ?
O6 C61 . 1.380(10) ?
C61 O61 . 1.210(12) ?
C61 C62 . 1.458(15) ?
C62 H61 . .9600 ?
C62 H62 . .9600 ?
C62 H63 . .9600 ?
C1' O5' . 1.420(6) ?
C1' C2' . 1.530(9) ?
C1' H1' . .9800 ?
C2' O2' . 1.441(7) ?
C2' C3' . 1.555(8) ?
C2' H2' . .9800 ?
O2' C21' . 1.367(11) ?
C21' O21' . 1.202(10) ?
C21' C22' . 1.484(10) ?
C22' H21' . .9600 ?
C22' H22' . .9600 ?
C22' H23' . .9600 ?
C3' O3' . 1.488(8) ?
C3' C4' . 1.505(9) ?
C3' H3' . .9800 ?
O3' C31' . 1.374(10) ?
C31' O31' . 1.203(11) ?
C31' C32' . 1.480(13) ?
C32' H31' . .9600 ?
C32' H32' . .9600 ?
C32' H33' . .9600 ?
C4' O4' . 1.455(8) ?
C4' C5' . 1.555(9) ?
C4' H4' . .9800 ?
O4' C41' . 1.387(10) ?
C41' O41' . 1.174(11) ?
C41' C42' . 1.512(13) ?
C42' H41' . .9600 ?
C42' H42' . .9600 ?
C42' H43' . .9600 ?
C5' O5' . 1.431(8) ?
C5' C6' . 1.550(9) ?
C5' H5' . .9800 ?
C6' O6' . 1.402(10) ?
C6' H6A' . .9700 ?
C6' H6B' . .9700 ?
O6' C61' . 1.193(13) ?
C61' O61' . 1.158(14) ?
C61' C62' . 1.469(13) ?
C62' H61' . .9600 ?
C62' H62' . .9600 ?
C62' H63' . .9600 ?

loop_
_geom_torsion_atom_site_label_1
_geom_torsion_atom_site_label_2
_geom_torsion_atom_site_label_3
_geom_torsion_atom_site_label_4
_geom_torsion
_geom_torsion_publ_flag
C1' S C1 O5 -67.1(6) ?
C1' S C1 C2 175.7(5) ?
O5 C1 C2 O2 175.2(6) ?
S C1 C2 O2 -66.7(7) ?
O5 C1 C2 C3 61.7(8) ?
S C1 C2 C3 179.8(5) ?
C1 C2 O2 C21 102.4(7) ?
C3 C2 O2 C21 -140.5(6) ?
C2 O2 C21 O21 -4.2(10) ?
C2 O2 C21 C22 178.6(5) ?
O2 C2 C3 O3 74.8(6) ?
C1 C2 C3 O3 -167.3(5) ?
O2 C2 C3 C4 -169.2(6) ?
C1 C2 C3 C4 -51.3(8) ?
C4 C3 O3 C31 92.6(8) ?
C2 C3 O3 C31 -149.2(6) ?
C3 O3 C31 O31 1.6(14) ?
C3 O3 C31 C32 -178.5(6) ?
O3 C3 C4 O4 -84.9(7) ?
C2 C3 C4 O4 161.2(5) ?
O3 C3 C4 C5 160.6(6) ?
C2 C3 C4 C5 46.6(9) ?
C3 C4 O4 C41 108.4(7) ?
C5 C4 O4 C41 -131.7(6) ?
C4 O4 C41 O41 -6.4(13) ?
C4 O4 C41 C42 177.7(7) ?
O4 C4 C5 O5 -170.6(5) ?
C3 C4 C5 O5 -51.9(8) ?
O4 C4 C5 C6 69.4(9) ?
C3 C4 C5 C6 -171.9(7) ?
O5 C5 C6 O6 -67.8(7) ?
C4 C5 C6 O6 52.2(9) ?
C5 C6 O6 C61 178.2(6) ?
C6 O6 C61 O61 -1.3(13) ?
C6 O6 C61 C62 178.8(7) ?
C2 C1 O5 C5 -71.6(7) ?
S C1 O5 C5 167.1(5) ?
C6 C5 O5 C1 -170.3(6) ?
C4 C5 O5 C1 66.0(7) ?
C1 S C1' O5' -117.2(6) ?
C1 S C1' C2' 123.8(5) ?
O5' C1' C2' O2' 165.8(6) ?
S C1' C2' O2' -74.7(7) ?
O5' C1' C2' C3' 51.8(8) ?
S C1' C2' C3' 171.3(5) ?
C1' C2' O2' C21' 116.8(7) ?
C3' C2' O2' C21' -124.7(7) ?
C2' O2' C21' O21' .5(11) ?
C2' O2' C21' C22' -179.8(5) ?
O2' C2' C3' O3' 74.0(7) ?
C1' C2' C3' O3' -169.7(6) ?
O2' C2' C3' C4' -167.3(6) ?
C1' C2' C3' C4' -50.9(8) ?
C4' C3' O3' C31' 106.8(7) ?
C2' C3' O3' C31' -132.3(6) ?
C3' O3' C31' O31' -1.9(12) ?
C3' O3' C31' C32' 179.4(6) ?
O3' C3' C4' O4' -78.2(7) ?
C2' C3' C4' O4' 166.2(6) ?
O3' C3' C4' C5' 168.1(6) ?
C2' C3' C4' C5' 52.5(9) ?
C3' C4' O4' C41' 97.3(8) ?
C5' C4' O4' C41' -148.0(7) ?
C4' O4' C41' O41' 5.1(14) ?
C4' O4' C41' C42' -177.9(6) ?
O4' C4' C5' O5' -174.7(5) ?
C3' C4' C5' O5' -58.7(8) ?
O4' C4' C5' C6' 66.4(9) ?
C3' C4' C5' C6' -177.6(7) ?
O5' C5' C6' O6' 65.5(10) ?
C4' C5' C6' O6' -174.5(9) ?
C5' C6' O6' C61' 122.2(13) ?
C6' O6' C61' O61' -6(2) ?
C6' O6' C61' C62' -176.6(9) ?
C2' C1' O5' C5' -62.4(9) ?
S C1' O5' C5' 176.9(6) ?
C6' C5' O5' C1' -170.6(7) ?
C4' C5' O5' C1' 67.1(8) ?
H1' C1' S C1 2.7 yes
H1 C1 S C1' 52.7 yes
H1' C1' C1 H1 51.6 yes

loop_
_cod_related_entry_id
_cod_related_entry_database
_cod_related_entry_code
1 ChemSpider 9680583
